data_4020543
loop_
_publ_author_name
'Philippe James'
'Fran\,cois-Xavier Felpin'
'Yannick Landais'
'Kurt Schenk'

_publ_section_title
;
 Free-Radical-5-exo-Trig Cyclization of Chiral
 3-Silylhepta-1,6-dienes: Concise Approach to the
 A-B-C Ring Core of Hexacyclinic Acid
;
_journal_name_full 'Journal of Organic Chemistry'
_journal_page_first 7985
_journal_page_last 7995
_journal_paper_doi 10.1021/jo051062g
_journal_volume 70
_journal_year 2005
_chemical_formula_sum 'C22 H23 N O6 S'
_chemical_formula_weight 429.47
_space_group_IT_number 41
_symmetry_cell_setting orthorhombic
_symmetry_space_group_name_Hall 'C -2ac 2'
_symmetry_space_group_name_H-M 'C 2 c b'
_cell_angle_alpha 90.00
_cell_angle_beta 90.00
_cell_angle_gamma 90.00
_cell_formula_units_Z 16
_cell_length_a 7.680
_cell_length_b 25.480
_cell_length_c 42.460
_cell_measurement_temperature 293(2)
_cell_volume 8308.8
_diffrn_ambient_temperature 293(2)
_exptl_crystal_density_diffrn 1.373
_cod_database_code 4020543

loop_
_symmetry_equiv_pos_as_xyz
'x, y, z'
'x+1/2, y, -z+1/2'
'x, -y, -z'
'x+1/2, -y, z+1/2'
'x+1/2, y+1/2, z'
'x+1, y+1/2, -z+1/2'
'x+1/2, -y+1/2, -z'
'x+1, -y+1/2, z+1/2'

loop_
_atom_site_label
_atom_site_type_symbol
_atom_site_fract_x
_atom_site_fract_y
_atom_site_fract_z
_atom_site_U_iso_or_equiv
_atom_site_adp_type
_atom_site_occupancy
_atom_site_symmetry_multiplicity
_atom_site_calc_flag
_atom_site_refinement_flags
_atom_site_disorder_assembly
_atom_site_disorder_group
S1 S 1.5375(5) 0.73463(12) 0.91083(8) 0.0276(8) Uani 1 1 d U . .
O11C O 0.643(3) 0.7240(5) 0.7560(3) 0.027(4) Uani 0.75(4) 1 d PU . .
O11D O 0.645(3) 0.8007(4) 0.7789(3) 0.019(4) Uani 0.75(4) 1 d PU . .
O12C O 0.741(9) 0.8040(14) 0.7749(10) 0.031(13) Uani 0.25(4) 1 d PU . .
O12D O 0.718(7) 0.7337(15) 0.7519(10) 0.020(12) Uani 0.25(4) 1 d PU . .
O13 O 1.6285(12) 0.6958(3) 0.9295(2) 0.035(2) Uani 1 1 d U . .
O14 O 1.6313(13) 0.7812(3) 0.9018(2) 0.034(2) Uani 1 1 d U . .
O15 O 1.0795(10) 0.6909(3) 0.90540(18) 0.0138(19) Uani 1 1 d U . .
O16 O 1.0141(11) 0.6114(3) 0.88739(19) 0.023(2) Uani 1 1 d U . .
N1 N 0.6953(16) 0.7548(4) 0.7771(3) 0.037(3) Uani 1 1 d U . .
C1 C 1.3480(17) 0.7552(4) 0.9317(3) 0.025(3) Uani 1 1 d U . .
H1B H 1.3802 0.7835 0.9458 0.030 Uiso 1 1 calc R . .
H1A H 1.2649 0.7692 0.9167 0.030 Uiso 1 1 calc R . .
C2 C 1.2582(17) 0.7122(4) 0.9509(3) 0.023(3) Uani 1 1 d U . .
H2 H 1.3497 0.6946 0.9631 0.028 Uiso 1 1 calc R . .
C3 C 1.1245(19) 0.7329(5) 0.9750(3) 0.029(3) Uani 1 1 d U . .
H3 H 1.1862 0.7484 0.9930 0.035 Uiso 1 1 calc R . .
C4 C 1.032(2) 0.6818(5) 0.9858(3) 0.036(3) Uani 1 1 d U . .
H4A H 1.0973 0.6647 1.0024 0.043 Uiso 1 1 calc R . .
H4B H 0.9156 0.6895 0.9935 0.043 Uiso 1 1 calc R . .
C5 C 1.0233(17) 0.6468(4) 0.9561(3) 0.020(3) Uani 1 1 d U . .
H5A H 1.0502 0.6107 0.9614 0.024 Uiso 1 1 calc R . .
H5B H 0.9080 0.6481 0.9468 0.024 Uiso 1 1 calc R . .
C6 C 1.1602(14) 0.6692(4) 0.9331(2) 0.006(2) Uani 1 1 d U . .
H6 H 1.2416 0.6414 0.9270 0.008 Uiso 1 1 calc R . .
C7 C 0.9939(17) 0.7723(4) 0.9622(3) 0.021(3) Uani 1 1 d U . .
H7 H 0.9193 0.7620 0.9461 0.026 Uiso 1 1 calc R . .
C8 C 0.9824(18) 0.8219(4) 0.9733(3) 0.026(3) Uani 1 1 d U . .
H8A H 1.0559 0.8329 0.9894 0.031 Uiso 1 1 calc R . .
H8B H 0.9009 0.8449 0.9648 0.031 Uiso 1 1 calc R . .
C10 C 1.0127(16) 0.6590(4) 0.8846(3) 0.017(3) Uani 1 1 d U . .
C11 C 0.9306(16) 0.7416(4) 0.8541(3) 0.013(3) Uani 1 1 d U . .
H11 H 0.9751 0.7628 0.8700 0.016 Uiso 1 1 calc R . .
C12 C 0.8538(17) 0.7633(4) 0.8276(3) 0.023(3) Uani 1 1 d U . .
H12 H 0.8452 0.7995 0.8254 0.028 Uiso 1 1 calc R . .
C13 C 0.7899(18) 0.7301(4) 0.8044(3) 0.023(3) Uani 1 1 d U . .
C14 C 0.8026(18) 0.6782(5) 0.8058(3) 0.029(3) Uani 1 1 d U . .
H14 H 0.7618 0.6580 0.7891 0.034 Uiso 1 1 calc R . .
C15 C 0.8764(15) 0.6538(4) 0.8318(3) 0.016(3) Uani 1 1 d U . .
H15 H 0.8840 0.6175 0.8331 0.019 Uiso 1 1 calc R . .
C16 C 0.9397(16) 0.6866(4) 0.8562(3) 0.013(3) Uani 1 1 d U . .
C17 C 1.4611(16) 0.7024(4) 0.8759(3) 0.017(3) Uani 1 1 d U . .
C18 C 1.3948(15) 0.7310(4) 0.8504(3) 0.017(3) Uani 1 1 d U . .
H18 H 1.3881 0.7673 0.8520 0.021 Uiso 1 1 calc R . .
C19 C 1.3405(18) 0.7078(4) 0.8237(3) 0.027(3) Uani 1 1 d U . .
H19 H 1.2938 0.7277 0.8074 0.033 Uiso 1 1 calc R . .
C20 C 1.3559(19) 0.6518(5) 0.8207(3) 0.037(4) Uani 1 1 d U . .
C21 C 1.4252(18) 0.6258(5) 0.8453(3) 0.027(3) Uani 1 1 d U . .
H21 H 1.4386 0.5897 0.8432 0.033 Uiso 1 1 calc R . .
C22 C 1.4779(17) 0.6482(5) 0.8732(3) 0.029(3) Uani 1 1 d U . .
H22 H 1.5226 0.6280 0.8896 0.034 Uiso 1 1 calc R . .
C23 C 1.305(2) 0.6244(5) 0.7908(3) 0.041(4) Uani 1 1 d U . .
H23A H 1.1958 0.6382 0.7835 0.061 Uiso 1 1 calc R . .
H23B H 1.2931 0.5875 0.7947 0.061 Uiso 1 1 calc R . .
H23C H 1.3929 0.6301 0.7751 0.061 Uiso 1 1 calc R . .
S1A S 0.8206(4) 0.95076(10) 0.83713(7) 0.0186(7) Uani 1 1 d U . .
O11A O 0.041(3) 1.0954(8) 0.9549(5) 0.057(7) Uani 0.519(14) 1 d PU . .
O11B O 0.159(3) 1.0859(7) 0.9740(4) 0.039(6) Uani 0.519(14) 1 d PU . .
O12A O -0.067(3) 1.0329(9) 0.9811(6) 0.050(8) Uani 0.481(14) 1 d PU . .
O12B O -0.102(3) 1.0563(8) 0.9749(5) 0.029(6) Uani 0.481(14) 1 d PU . .
O13A O 0.8803(10) 0.8985(3) 0.8294(2) 0.024(2) Uani 1 1 d U . .
O14A O 0.9383(11) 0.9938(3) 0.8345(2) 0.0217(19) Uani 1 1 d U . .
O15A O 0.3499(11) 0.9236(3) 0.84696(17) 0.0144(18) Uani 1 1 d U . .
O16A O 0.2577(11) 0.8545(3) 0.87674(19) 0.024(2) Uani 1 1 d U . .
N1A N 0.0337(18) 1.0514(4) 0.9620(3) 0.038(3) Uani 1 1 d U . .
C1A C 0.6373(15) 0.9671(4) 0.8131(3) 0.012(2) Uani 1 1 d U . .
H12A H 0.5609 0.9898 0.8251 0.015 Uiso 1 1 calc R . .
H12B H 0.6786 0.9872 0.7952 0.015 Uiso 1 1 calc R . .
C2A C 0.5302(16) 0.9209(4) 0.8007(3) 0.014(3) Uani 1 1 d U . .
H2B H 0.6111 0.8971 0.7900 0.017 Uiso 1 1 calc R . .
C3A C 0.3890(16) 0.9375(4) 0.7760(3) 0.026(3) Uani 1 1 d U . .
H3B H 0.4459 0.9456 0.7559 0.031 Uiso 1 1 calc R . .
C4A C 0.285(2) 0.8870(5) 0.7727(3) 0.044(4) Uani 1 1 d U . .
H4D H 0.3365 0.8650 0.7565 0.053 Uiso 1 1 calc R . .
H4C H 0.1662 0.8948 0.7668 0.053 Uiso 1 1 calc R . .
C5A C 0.2895(19) 0.8579(4) 0.8052(3) 0.020(3) Uani 1 1 d U . .
H5D H 0.155(16) 0.877(4) 0.810(3) 0.024 Uiso 1 1 d . . .
H5C H 0.319(15) 0.823(4) 0.801(3) 0.024 Uiso 1 1 d . . .
C6A C 0.4272(16) 0.8876(4) 0.8248(3) 0.012(3) Uani 1 1 d U . .
H6B H 0.5045 0.8629 0.8356 0.014 Uiso 1 1 calc R . .
C7A C 0.2832(17) 0.9828(4) 0.7859(3) 0.021(3) Uani 1 1 d U . .
H7B H 0.2042 0.9781 0.8023 0.00(3) Uiso 1 1 calc R . .
C8A C 0.2941(19) 1.0290(5) 0.7731(3) 0.036(4) Uani 1 1 d U . .
H8AA H 0.3720 1.0348 0.7567 0.043 Uiso 1 1 calc R . .
H8AB H 0.2240 1.0562 0.7804 0.043 Uiso 1 1 calc R . .
C10A C 0.2712(16) 0.9018(4) 0.8728(3) 0.018(3) Uani 1 1 d U . .
C11A C 0.2490(15) 0.9961(4) 0.8916(3) 0.012(3) Uani 1 1 d U . .
H11B H 0.3098 1.0075 0.8739 0.015 Uiso 1 1 calc R . .
C12A C 0.1946(17) 1.0313(5) 0.9139(3) 0.029(3) Uani 1 1 d U . .
H12B H 0.2235 1.0666 0.9122 0.035 Uiso 1 1 calc R . .
C13A C 0.0980(16) 1.0138(5) 0.9384(3) 0.023(3) Uani 1 1 d U . .
C14B C 0.0547(19) 0.9612(5) 0.9437(3) 0.032(3) Uani 1 1 d U . .
H14B H -0.0107 0.9507 0.9610 0.038 Uiso 1 1 calc R . .
C15A C 0.1158(15) 0.9254(4) 0.9213(3) 0.015(3) Uani 1 1 d U . .
H15B H 0.0917 0.8898 0.9236 0.018 Uiso 1 1 calc R . .
C16A C 0.2120(16) 0.9425(4) 0.8957(3) 0.014(3) Uani 1 1 d U . .
C17A C 0.7389(17) 0.9495(4) 0.8760(3) 0.021(3) Uani 1 1 d U . .
C18A C 0.7119(17) 0.9962(4) 0.8914(3) 0.024(3) Uani 1 1 d U . .
H18B H 0.7370 1.0277 0.8814 0.028 Uiso 1 1 calc R . .
C19A C 0.6461(16) 0.9962(4) 0.9223(3) 0.021(3) Uani 1 1 d U . .
H19B H 0.6297 1.0278 0.9328 0.025 Uiso 1 1 calc R . .
C20A C 0.6053(16) 0.9491(5) 0.9372(3) 0.022(3) Uani 1 1 d U . .
C21A C 0.6361(17) 0.9018(5) 0.9213(3) 0.023(3) Uani 1 1 d U . .
H21B H 0.6090 0.8702 0.9311 0.027 Uiso 1 1 calc R . .
C22A C 0.7048(17) 0.9012(5) 0.8917(3) 0.026(3) Uani 1 1 d U . .
H22B H 0.7293 0.8695 0.8818 0.032 Uiso 1 1 calc R . .
C23A C 0.5310(18) 0.9501(5) 0.9699(3) 0.031(3) Uani 1 1 d U . .
H23F H 0.5130 0.9148 0.9771 0.047 Uiso 1 1 calc R . .
H23E H 0.4219 0.9685 0.9697 0.047 Uiso 1 1 calc R . .
H23D H 0.6106 0.9677 0.9838 0.047 Uiso 1 1 calc R . .

loop_
_atom_site_aniso_label
_atom_site_aniso_U_11
_atom_site_aniso_U_22
_atom_site_aniso_U_33
_atom_site_aniso_U_23
_atom_site_aniso_U_13
_atom_site_aniso_U_12
S1 0.026(2) 0.0299(15) 0.0271(17) -0.0017(14) 0.0017(16) 0.0019(15)
O11C 0.028(6) 0.025(5) 0.028(5) 0.003(3) -0.003(4) 0.000(4)
O11D 0.020(6) 0.016(4) 0.021(5) 0.004(3) -0.001(4) 0.006(3)
O12C 0.031(14) 0.030(14) 0.032(14) 0.000(4) 0.000(4) 0.000(4)
O12D 0.020(12) 0.022(12) 0.019(12) 0.001(4) 0.000(4) 0.002(4)
O13 0.033(4) 0.033(3) 0.039(4) 0.004(3) -0.002(3) 0.007(3)
O14 0.035(4) 0.032(3) 0.035(4) -0.002(3) 0.005(3) -0.008(3)
O15 0.013(4) 0.014(3) 0.014(3) 0.002(2) -0.004(3) 0.001(3)
O16 0.025(4) 0.021(3) 0.023(3) 0.004(3) -0.002(3) 0.001(3)
N1 0.039(5) 0.038(4) 0.035(4) 0.002(3) -0.001(3) 0.000(3)
C1 0.025(5) 0.026(4) 0.024(4) -0.008(3) -0.002(4) -0.003(3)
C2 0.023(5) 0.023(4) 0.023(4) 0.003(3) -0.001(3) -0.003(3)
C3 0.030(5) 0.029(4) 0.028(4) -0.001(3) 0.002(4) -0.004(3)
C4 0.037(5) 0.035(4) 0.035(5) 0.000(3) 0.001(4) 0.001(4)
C5 0.023(4) 0.016(4) 0.022(4) 0.002(3) 0.001(3) -0.003(3)
C6 0.006(2) 0.006(2) 0.007(2) 0.0001(10) 0.0002(10) -0.0003(10)
C7 0.022(5) 0.020(4) 0.023(4) 0.001(3) 0.000(3) -0.006(3)
C8 0.027(5) 0.022(4) 0.029(4) 0.003(3) 0.001(3) -0.001(3)
C10 0.016(4) 0.016(4) 0.019(4) -0.004(3) 0.000(3) -0.003(3)
C11 0.015(4) 0.010(3) 0.015(4) -0.004(3) 0.002(3) -0.001(3)
C12 0.025(5) 0.023(4) 0.022(4) 0.000(3) 0.001(3) -0.002(3)
C13 0.022(5) 0.024(4) 0.021(4) 0.001(3) -0.002(3) 0.004(3)
C14 0.029(5) 0.030(4) 0.028(4) -0.003(3) 0.001(4) 0.002(3)
C15 0.017(5) 0.010(3) 0.021(4) 0.000(3) -0.003(3) 0.000(3)
C16 0.011(4) 0.012(3) 0.017(4) 0.001(3) 0.001(3) -0.002(3)
C17 0.015(4) 0.020(4) 0.017(4) -0.003(3) 0.001(3) 0.002(3)
C18 0.019(4) 0.014(4) 0.018(4) 0.004(3) -0.002(3) 0.002(3)
C19 0.028(5) 0.028(4) 0.026(4) 0.002(3) 0.001(4) -0.002(3)
C20 0.036(5) 0.040(5) 0.034(5) -0.002(4) 0.004(4) -0.003(4)
C21 0.028(5) 0.023(4) 0.030(5) 0.000(3) 0.004(4) -0.002(3)
C22 0.028(5) 0.029(4) 0.029(4) 0.001(3) 0.002(4) 0.006(3)
C23 0.042(5) 0.039(4) 0.040(5) -0.001(4) 0.001(4) -0.003(4)
S1A 0.0197(19) 0.0083(10) 0.0277(16) 0.0033(12) 0.0007(15) -0.0026(13)
O11A 0.061(8) 0.053(7) 0.058(7) -0.003(4) 0.004(4) 0.003(4)
O11B 0.039(7) 0.039(6) 0.039(6) -0.003(4) -0.001(4) -0.001(4)
O12A 0.051(9) 0.051(8) 0.049(9) 0.000(4) 0.003(4) 0.002(4)
O12B 0.028(7) 0.030(7) 0.030(7) -0.003(4) 0.001(4) 0.002(4)
O13A 0.026(4) 0.022(3) 0.026(4) -0.002(3) 0.001(3) 0.005(3)
O14A 0.020(4) 0.015(3) 0.030(3) 0.000(3) 0.000(3) -0.008(3)
O15A 0.016(4) 0.012(3) 0.015(3) 0.002(2) 0.003(3) 0.007(3)
O16A 0.025(4) 0.021(3) 0.024(3) 0.002(3) 0.001(3) -0.004(3)
N1A 0.040(4) 0.034(4) 0.041(4) 0.003(3) 0.007(4) 0.003(4)
C1A 0.014(4) 0.006(3) 0.017(4) 0.003(3) 0.001(3) -0.001(3)
C2A 0.014(4) 0.014(3) 0.014(4) 0.000(3) 0.003(3) -0.002(3)
C3A 0.028(5) 0.023(4) 0.027(4) -0.001(3) -0.001(3) -0.002(3)
C4A 0.046(5) 0.042(5) 0.045(5) 0.002(4) -0.005(4) -0.003(4)
C5A 0.020(5) 0.018(4) 0.022(4) -0.001(3) 0.000(3) -0.001(3)
C6A 0.012(4) 0.008(3) 0.015(4) 0.000(3) 0.001(3) 0.005(3)
C7A 0.021(5) 0.020(4) 0.021(4) 0.002(3) 0.000(4) -0.001(3)
C8A 0.035(5) 0.033(4) 0.039(5) -0.002(3) -0.002(4) 0.001(4)
C10A 0.017(4) 0.018(4) 0.019(4) 0.000(3) -0.001(3) 0.001(3)
C11A 0.012(4) 0.012(3) 0.013(4) 0.004(3) 0.002(3) 0.003(3)
C12A 0.030(5) 0.028(4) 0.028(5) 0.001(3) 0.001(4) 0.006(3)
C13A 0.022(5) 0.022(4) 0.024(4) 0.000(3) 0.000(3) 0.006(3)
C14B 0.029(5) 0.035(4) 0.031(5) 0.000(3) 0.000(4) 0.002(3)
C15A 0.015(4) 0.013(3) 0.017(4) 0.003(3) -0.003(3) -0.004(3)
C16A 0.013(4) 0.012(3) 0.016(4) 0.002(3) 0.000(3) 0.004(3)
C17A 0.021(5) 0.021(4) 0.022(4) -0.004(3) -0.001(3) 0.001(3)
C18A 0.025(5) 0.022(4) 0.024(4) 0.001(3) -0.003(3) -0.005(3)
C19A 0.020(4) 0.018(4) 0.024(4) -0.004(3) -0.004(3) 0.002(3)
C20A 0.021(5) 0.021(4) 0.023(4) 0.001(3) 0.000(3) 0.004(3)
C21A 0.023(5) 0.022(4) 0.023(4) 0.004(3) -0.004(3) -0.002(3)
C22A 0.026(5) 0.026(4) 0.027(4) -0.003(3) -0.003(4) 0.001(3)
C23A 0.030(5) 0.034(4) 0.030(4) 0.000(3) -0.002(4) 0.003(4)

loop_
_geom_bond_atom_site_label_1
_geom_bond_atom_site_label_2
_geom_bond_distance
_geom_bond_site_symmetry_2
_geom_bond_publ_flag
S1 O14 1.439(9) . ?
S1 O13 1.448(9) . ?
S1 C1 1.783(13) . ?
S1 C17 1.794(12) . ?
O11C O12D 0.65(5) . ?
O11C N1 1.258(17) . ?
O11D O12C 0.76(6) . ?
O11D N1 1.236(14) . ?
O12C N1 1.31(4) . ?
O12D N1 1.21(4) . ?
O15 C10 1.306(13) . ?
O15 C6 1.440(12) . ?
O16 C10 1.217(12) . ?
N1 C13 1.505(16) . ?
C1 C2 1.530(16) . ?
C2 C6 1.530(15) . ?
C2 C3 1.542(18) . ?
C3 C7 1.521(17) . ?
C3 C4 1.552(17) . ?
C4 C5 1.545(16) . ?
C5 C6 1.544(15) . ?
C7 C8 1.350(15) . ?
C10 C16 1.504(15) . ?
C11 C12 1.383(16) . ?
C11 C16 1.404(13) . ?
C12 C13 1.388(16) . ?
C13 C14 1.326(16) . ?
C14 C15 1.389(17) . ?
C15 C16 1.418(15) . ?
C17 C22 1.394(15) . ?
C17 C18 1.398(15) . ?
C18 C19 1.345(16) . ?
C19 C20 1.437(17) . ?
C20 C21 1.345(18) . ?
C20 C23 1.502(18) . ?
C21 C22 1.378(17) . ?
S1A O14A 1.426(8) . ?
S1A O13A 1.445(8) . ?
S1A C17A 1.764(13) . ?
S1A C1A 1.788(12) . ?
O11A N1A 1.16(2) . ?
O11A O11B 1.24(3) . ?
O11A O12B 1.71(3) . ?
O11B N1A 1.40(2) . ?
O12A O12B 0.70(3) . ?
O12A N1A 1.22(3) . ?
O12B N1A 1.18(2) . ?
O15A C10A 1.371(14) . ?
O15A C6A 1.443(12) . ?
O16A C10A 1.223(13) . ?
N1A C13A 1.471(16) . ?
C1A C2A 1.530(14) . ?
C2A C6A 1.543(15) . ?
C2A C3A 1.568(16) . ?
C3A C7A 1.472(16) . ?
C3A C4A 1.520(18) . ?
C4A C5A 1.568(17) . ?
C5A C6A 1.542(17) . ?
C7A C8A 1.298(16) . ?
C10A C16A 1.490(15) . ?
C11A C12A 1.368(15) . ?
C11A C16A 1.406(14) . ?
C12A C13A 1.353(17) . ?
C13A C14B 1.400(17) . ?
C14B C15A 1.399(17) . ?
C15A C16A 1.385(16) . ?
C17A C18A 1.374(16) . ?
C17A C22A 1.423(16) . ?
C18A C19A 1.405(17) . ?
C19A C20A 1.395(16) . ?
C20A C21A 1.401(16) . ?
C20A C23A 1.500(17) . ?
C21A C22A 1.363(17) . ?
